data_4121939
loop_
_publ_author_name
'Liu, Yu'
'Spingler, Bernhard'
'Schmutz, Paul'
'Alberto, Roger'

_publ_section_title
;
 Metal-Mediated Retro Diels-Alder of Dicyclopentadiene Derivatives:
 A Convenient Synthesis of [(Cp-R)M(CO)3] (M = 99mTc, Re) Complexes
;
_journal_coden_ASTM JACSAT
_journal_issue 5
_journal_name_full 'Journal of the American Chemical Society'
_journal_page_first 1554
_journal_page_last 1555
_journal_paper_doi 10.1021/ja077741l
_journal_volume 130
_journal_year 2008
_chemical_formula_sum 'C13 H12 N O6 Re'
_chemical_formula_weight 464.43
_space_group_IT_number 2
_symmetry_cell_setting triclinic
_symmetry_space_group_name_Hall '-P 1'
_symmetry_space_group_name_H-M 'P -1'
_atom_sites_solution_hydrogens geom
_atom_sites_solution_primary direct
_atom_sites_solution_secondary difmap
_audit_creation_method SHELXL-97
_cell_angle_alpha 98.310(12)
_cell_angle_beta 99.288(12)
_cell_angle_gamma 103.772(12)
_cell_formula_units_Z 4
_cell_length_a 9.9948(11)
_cell_length_b 11.9574(12)
_cell_length_c 12.8209(13)
_cell_measurement_reflns_used 7998
_cell_measurement_temperature 183(2)
_cell_measurement_theta_max 30.4
_cell_measurement_theta_min 3.05
_cell_volume 1441.7(3)
_computing_cell_refinement 'IPDS (Stoe, 1999)'
_computing_data_collection 'IPDS (Stoe, 1999)'
_computing_data_reduction 'X-RED (Stoe, 1999)'
_computing_molecular_graphics 'ORTEP-3 (Farrugia, 1997)'
_computing_publication_material 'SHELXL-97 (Sheldrick, 1997)'
_computing_structure_refinement 'SHELXL-97 (Sheldrick, 1997)'
_computing_structure_solution 'SIR-97 (Altomare, 1999)'
_diffrn_ambient_temperature 183(2)
_diffrn_measured_fraction_theta_full 0.926
_diffrn_measured_fraction_theta_max 0.926
_diffrn_measurement_device_type 'Stoe IPDS'
_diffrn_measurement_method '/f oscillation scan'
_diffrn_radiation_monochromator graphite
_diffrn_radiation_source 'fine-focus sealed tube'
_diffrn_radiation_type MoK\a
_diffrn_radiation_wavelength 0.71073
_diffrn_reflns_av_R_equivalents 0.0465
_diffrn_reflns_av_sigmaI/netI 0.0361
_diffrn_reflns_limit_h_max 13
_diffrn_reflns_limit_h_min -13
_diffrn_reflns_limit_k_max 15
_diffrn_reflns_limit_k_min -15
_diffrn_reflns_limit_l_max 16
_diffrn_reflns_limit_l_min -16
_diffrn_reflns_number 20348
_diffrn_reflns_theta_full 28.00
_diffrn_reflns_theta_max 28.00
_diffrn_reflns_theta_min 2.95
_diffrn_standards_interval_count 'every image'
_diffrn_standards_interval_time 6
_diffrn_standards_number 50-200
_exptl_absorpt_coefficient_mu 8.454
_exptl_absorpt_correction_T_max 0.5213
_exptl_absorpt_correction_T_min 0.0915
_exptl_absorpt_correction_type numerical
_exptl_crystal_colour colorless
_exptl_crystal_density_diffrn 2.140
_exptl_crystal_density_method 'not measured'
_exptl_crystal_description needle
_exptl_crystal_F_000 880
_exptl_crystal_size_max 0.51
_exptl_crystal_size_mid 0.13
_exptl_crystal_size_min 0.09
_refine_diff_density_max 1.437
_refine_diff_density_min -1.691
_refine_diff_density_rms 0.182
_refine_ls_extinction_method none
_refine_ls_goodness_of_fit_ref 0.991
_refine_ls_hydrogen_treatment constr
_refine_ls_matrix_type full
_refine_ls_number_parameters 380
_refine_ls_number_reflns 6444
_refine_ls_number_restraints 1
_refine_ls_restrained_S_all 0.998
_refine_ls_R_factor_all 0.0459
_refine_ls_R_factor_gt 0.0362
_refine_ls_shift/su_max 0.003
_refine_ls_shift/su_mean 0.000
_refine_ls_structure_factor_coef Fsqd
_refine_ls_weighting_details 'calc w=1/[\s^2^(Fo^2^)+(0.0759P)^2^+0.0000P] where P=(Fo^2^+2Fc^2^)/3'
_refine_ls_weighting_scheme calc
_refine_ls_wR_factor_gt 0.1025
_refine_ls_wR_factor_ref 0.1067
_reflns_number_gt 5140
_reflns_number_total 6444
_reflns_threshold_expression >2sigma(I)
_cod_duplicate_entry 4107379
_cod_data_source_file ja077741l-file004.cif
_cod_data_source_block yl071206
_cod_depositor_comments
;
 Updated bibliographic information.

 Antanas Vaitkus,
 2019-10-09

 Marked entry as a duplicate of entry 4107379.

 Antanas Vaitkus,
 2019-10-09
;
_cod_original_sg_symbol_H-M P-1
_cod_database_code 4121939

loop_
_symmetry_equiv_pos_as_xyz
'x, y, z'
'-x, -y, -z'

loop_
_atom_site_label
_atom_site_type_symbol
_atom_site_fract_x
_atom_site_fract_y
_atom_site_fract_z
_atom_site_U_iso_or_equiv
_atom_site_adp_type
_atom_site_occupancy
_atom_site_symmetry_multiplicity
_atom_site_calc_flag
_atom_site_refinement_flags
Re1 Re 0.37473(2) 0.90650(2) 0.208191(17) 0.03691(9) Uani 1 1 d .
Re2 Re 0.25776(3) 0.58292(2) 0.76609(2) 0.04450(9) Uani 1 1 d .
C1 C 0.4778(8) 0.8146(7) 0.1350(5) 0.0441(15) Uani 1 1 d .
C2 C 0.3833(8) 1.0049(7) 0.1029(6) 0.0503(16) Uani 1 1 d .
C3 C 0.2078(8) 0.7993(8) 0.1198(5) 0.0536(18) Uani 1 1 d .
C4 C 0.4076(8) 0.6370(8) 0.6945(7) 0.0549(18) Uani 1 1 d .
C5 C 0.2768(10) 0.7426(7) 0.8363(6) 0.0551(18) Uani 1 1 d .
C6 C 0.1244(8) 0.6056(7) 0.6501(6) 0.0518(17) Uani 1 1 d .
C7 C 0.5004(6) 0.9155(6) 0.3758(5) 0.0396(13) Uani 1 1 d .
H7 H 0.5739 0.8803 0.3855 0.048 Uiso 1 1 calc R
C8 C 0.5136(8) 1.0321(7) 0.3618(5) 0.0465(15) Uani 1 1 d .
H8 H 0.5966 1.0871 0.3610 0.056 Uiso 1 1 calc R
C9 C 0.3762(8) 1.0502(6) 0.3491(6) 0.0462(15) Uani 1 1 d .
H9 H 0.3537 1.1191 0.3376 0.055 Uiso 1 1 calc R
C10 C 0.2821(7) 0.9475(7) 0.3568(5) 0.0425(15) Uani 1 1 d .
H10 H 0.1860 0.9368 0.3524 0.051 Uiso 1 1 calc R
C11 C 0.3563(6) 0.8602(6) 0.3727(4) 0.0382(13) Uani 1 1 d .
C12 C 0.2879(6) 0.7395(6) 0.3823(5) 0.0380(13) Uani 1 1 d .
C13 C 0.3118(8) 0.5449(7) 0.3885(6) 0.0484(15) Uani 1 1 d .
H13A H 0.2343 0.5317 0.4260 0.058 Uiso 1 1 calc R
H13B H 0.3821 0.5101 0.4215 0.058 Uiso 1 1 calc R
C14 C 0.2598(9) 0.4862(8) 0.2731(7) 0.0563(19) Uani 1 1 d .
C15 C 0.123(2) 0.3097(12) 0.1599(11) 0.130(7) Uani 1 1 d D
H15A H 0.0216 0.2887 0.1544 0.156 Uiso 1 1 calc R
H15B H 0.1432 0.3582 0.1069 0.156 Uiso 1 1 calc R
C16 C 0.162(4) 0.211(3) 0.1338(12) 0.27(2) Uani 1 1 d D
H16A H 0.2313 0.2241 0.0899 0.410 Uiso 1 1 calc R
H16B H 0.0815 0.1490 0.0946 0.410 Uiso 1 1 calc R
H16C H 0.2011 0.1879 0.1983 0.410 Uiso 1 1 calc R
C17 C 0.3558(8) 0.4452(7) 0.8260(6) 0.0490(16) Uani 1 1 d .
H17 H 0.4468 0.4447 0.8191 0.059 Uiso 1 1 calc R
C18 C 0.3184(10) 0.5034(8) 0.9139(6) 0.059(2) Uani 1 1 d .
H18 H 0.3804 0.5478 0.9762 0.071 Uiso 1 1 calc R
C19 C 0.1703(10) 0.4843(8) 0.8934(6) 0.0558(19) Uani 1 1 d .
H19 H 0.1185 0.5137 0.9394 0.067 Uiso 1 1 calc R
C20 C 0.1151(8) 0.4124(7) 0.7903(6) 0.0490(15) Uani 1 1 d .
H20 H 0.0207 0.3869 0.7563 0.059 Uiso 1 1 calc R
C21 C 0.2297(7) 0.3859(6) 0.7477(5) 0.0417(13) Uani 1 1 d .
C22 C 0.2285(6) 0.3114(6) 0.6442(5) 0.0407(13) Uani 1 1 d .
C23 C 0.1118(7) 0.1933(7) 0.4725(6) 0.0457(15) Uani 1 1 d .
H23A H 0.1838 0.1516 0.4810 0.055 Uiso 1 1 calc R
H23B H 0.1372 0.2494 0.4266 0.055 Uiso 1 1 calc R
C24 C -0.0269(7) 0.1076(7) 0.4192(5) 0.0441(15) Uani 1 1 d .
C25 C -0.1451(8) -0.0288(8) 0.2571(6) 0.0563(19) Uani 1 1 d .
H25A H -0.2178 0.0092 0.2352 0.068 Uiso 1 1 calc R
H25B H -0.1811 -0.0860 0.2993 0.068 Uiso 1 1 calc R
C26 C -0.1072(12) -0.0875(15) 0.1618(10) 0.112(6) Uani 1 1 d .
H26A H -0.0677 -0.0300 0.1223 0.168 Uiso 1 1 calc R
H26B H -0.1899 -0.1420 0.1167 0.168 Uiso 1 1 calc R
H26C H -0.0394 -0.1287 0.1840 0.168 Uiso 1 1 calc R
N1 N 0.3721(6) 0.6690(5) 0.4006(5) 0.0419(12) Uani 1 1 d .
H1 H 0.4618 0.6980 0.4194 0.050 Uiso 1 1 calc R
N2 N 0.1073(5) 0.2559(5) 0.5771(4) 0.0410(12) Uani 1 1 d .
H2 H 0.0283 0.2570 0.5951 0.049 Uiso 1 1 calc R
O1 O 0.5391(6) 0.7582(5) 0.0959(4) 0.0573(14) Uani 1 1 d .
O2 O 0.3870(9) 1.0675(7) 0.0437(6) 0.081(2) Uani 1 1 d .
O3 O 0.1079(6) 0.7319(7) 0.0705(5) 0.076(2) Uani 1 1 d .
O4 O 0.4985(7) 0.6656(6) 0.6519(6) 0.0719(17) Uani 1 1 d .
O5 O 0.2841(9) 0.8325(6) 0.8792(6) 0.081(2) Uani 1 1 d .
O6 O 0.0436(7) 0.6156(7) 0.5817(5) 0.0752(19) Uani 1 1 d .
O7 O 0.1601(5) 0.7048(5) 0.3736(4) 0.0472(11) Uani 1 1 d .
O8 O 0.2856(9) 0.5319(7) 0.1979(5) 0.082(2) Uani 1 1 d .
O9 O 0.1867(8) 0.3779(6) 0.2634(6) 0.084(2) Uani 1 1 d .
O10 O 0.3419(5) 0.3014(5) 0.6213(5) 0.0585(14) Uani 1 1 d .
O11 O -0.1289(6) 0.0828(7) 0.4569(5) 0.0718(18) Uani 1 1 d .
O12 O -0.0206(6) 0.0576(6) 0.3210(4) 0.0584(14) Uani 1 1 d .

loop_
_atom_site_aniso_label
_atom_site_aniso_U_11
_atom_site_aniso_U_22
_atom_site_aniso_U_33
_atom_site_aniso_U_23
_atom_site_aniso_U_13
_atom_site_aniso_U_12
Re1 0.03758(13) 0.04320(16) 0.03122(12) 0.00780(9) 0.00748(9) 0.01251(11)
Re2 0.04801(16) 0.04081(17) 0.04278(15) 0.00829(11) 0.00058(11) 0.01385(13)
C1 0.052(4) 0.048(4) 0.034(3) 0.009(3) 0.008(3) 0.017(3)
C2 0.056(4) 0.048(4) 0.052(4) 0.015(3) 0.018(3) 0.017(4)
C3 0.048(4) 0.074(6) 0.034(3) 0.004(3) 0.007(3) 0.012(4)
C4 0.052(4) 0.056(5) 0.059(4) 0.017(3) 0.011(3) 0.018(4)
C5 0.073(5) 0.040(4) 0.050(4) 0.007(3) 0.007(3) 0.015(4)
C6 0.053(4) 0.050(4) 0.052(4) 0.009(3) 0.001(3) 0.021(4)
C7 0.034(3) 0.051(4) 0.030(3) 0.003(2) 0.004(2) 0.009(3)
C8 0.048(3) 0.043(4) 0.041(3) 0.004(3) 0.006(3) 0.003(3)
C9 0.056(4) 0.037(4) 0.044(3) 0.004(3) 0.009(3) 0.012(3)
C10 0.044(3) 0.057(4) 0.031(3) 0.004(3) 0.008(2) 0.024(3)
C11 0.038(3) 0.050(4) 0.027(2) 0.005(2) 0.006(2) 0.015(3)
C12 0.034(3) 0.047(4) 0.031(3) 0.003(2) 0.004(2) 0.013(3)
C13 0.050(4) 0.043(4) 0.052(4) 0.014(3) 0.006(3) 0.010(3)
C14 0.054(4) 0.058(5) 0.055(4) 0.011(3) -0.003(3) 0.020(4)
C15 0.179(15) 0.079(9) 0.097(9) -0.008(7) -0.066(10) 0.045(10)
C16 0.48(5) 0.35(4) 0.056(8) -0.043(13) -0.045(15) 0.34(4)
C17 0.044(3) 0.044(4) 0.049(4) 0.010(3) -0.011(3) 0.004(3)
C18 0.070(5) 0.056(5) 0.048(4) 0.012(3) -0.009(4) 0.023(4)
C19 0.076(5) 0.055(5) 0.040(3) 0.009(3) 0.011(3) 0.027(4)
C20 0.049(4) 0.046(4) 0.050(4) 0.008(3) 0.012(3) 0.009(3)
C21 0.037(3) 0.037(4) 0.047(3) 0.009(3) -0.002(3) 0.009(3)
C22 0.034(3) 0.037(4) 0.052(3) 0.007(3) 0.006(2) 0.014(3)
C23 0.038(3) 0.053(4) 0.047(3) 0.002(3) 0.011(3) 0.016(3)
C24 0.048(3) 0.054(4) 0.037(3) 0.007(3) 0.010(3) 0.026(3)
C25 0.051(4) 0.061(5) 0.048(4) 0.000(3) 0.000(3) 0.013(4)
C26 0.070(6) 0.163(14) 0.073(7) -0.052(8) 0.005(5) 0.022(8)
N1 0.032(2) 0.044(3) 0.049(3) 0.012(2) 0.005(2) 0.011(2)
N2 0.033(2) 0.048(3) 0.042(3) 0.004(2) 0.008(2) 0.015(2)
O1 0.075(4) 0.054(3) 0.054(3) 0.012(2) 0.024(3) 0.031(3)
O2 0.121(6) 0.082(5) 0.071(4) 0.044(4) 0.047(4) 0.055(5)
O3 0.050(3) 0.106(6) 0.049(3) -0.008(3) 0.004(2) -0.006(3)
O4 0.069(4) 0.059(4) 0.091(5) 0.029(3) 0.023(3) 0.011(3)
O5 0.118(6) 0.052(4) 0.072(4) 0.003(3) 0.012(4) 0.031(4)
O6 0.080(4) 0.092(5) 0.060(4) 0.029(3) 0.000(3) 0.037(4)
O7 0.032(2) 0.058(3) 0.054(3) 0.010(2) 0.0125(19) 0.015(2)
O8 0.106(5) 0.070(5) 0.055(4) 0.006(3) 0.007(4) 0.005(4)
O9 0.095(5) 0.050(4) 0.083(5) 0.015(3) -0.024(4) 0.002(4)
O10 0.033(2) 0.067(4) 0.079(4) 0.006(3) 0.014(2) 0.022(3)
O11 0.058(3) 0.079(5) 0.057(3) -0.013(3) 0.024(3) -0.015(3)
O12 0.047(3) 0.076(4) 0.047(3) -0.007(3) 0.009(2) 0.017(3)

loop_
_atom_type_symbol
_atom_type_description
_atom_type_scat_dispersion_real
_atom_type_scat_dispersion_imag
_atom_type_scat_source
C C 0.0033 0.0016 'International Tables Vol C Tables 4.2.6.8 and 6.1.1.4'
H H 0.0000 0.0000 'International Tables Vol C Tables 4.2.6.8 and 6.1.1.4'
N N 0.0061 0.0033 'International Tables Vol C Tables 4.2.6.8 and 6.1.1.4'
O O 0.0106 0.0060 'International Tables Vol C Tables 4.2.6.8 and 6.1.1.4'
Re Re -1.0185 7.2310 'International Tables Vol C Tables 4.2.6.8 and 6.1.1.4'

loop_
_geom_angle_atom_site_label_1
_geom_angle_atom_site_label_2
_geom_angle_atom_site_label_3
_geom_angle
C3 Re1 C2 90.5(4)
C3 Re1 C1 86.7(3)
C2 Re1 C1 90.3(3)
C3 Re1 C11 100.8(3)
C2 Re1 C11 156.0(3)
C1 Re1 C11 111.3(2)
C3 Re1 C7 133.7(3)
C2 Re1 C7 135.6(3)
C1 Re1 C7 94.6(2)
C11 Re1 C7 36.4(2)
C3 Re1 C10 97.3(3)
C2 Re1 C10 121.4(3)
C1 Re1 C10 147.9(3)
C11 Re1 C10 36.6(2)
C7 Re1 C10 60.0(2)
C3 Re1 C9 124.3(3)
C2 Re1 C9 95.8(3)
C1 Re1 C9 148.2(3)
C11 Re1 C9 60.3(2)
C7 Re1 C9 59.8(2)
C10 Re1 C9 35.1(3)
C3 Re1 C8 156.7(3)
C2 Re1 C8 102.5(3)
C1 Re1 C8 112.1(3)
C11 Re1 C8 60.4(3)
C7 Re1 C8 35.7(3)
C10 Re1 C8 59.4(3)
C9 Re1 C8 36.1(2)
C4 Re2 C6 90.2(3)
C4 Re2 C5 90.6(4)
C6 Re2 C5 87.9(3)
C4 Re2 C17 92.6(3)
C6 Re2 C17 142.4(3)
C5 Re2 C17 129.5(3)
C4 Re2 C21 104.9(3)
C6 Re2 C21 106.7(3)
C5 Re2 C21 158.4(3)
C17 Re2 C21 36.8(2)
C4 Re2 C20 140.6(3)
C6 Re2 C20 95.1(3)
C5 Re2 C20 128.6(3)
C17 Re2 C20 60.6(3)
C21 Re2 C20 36.4(2)
C4 Re2 C18 115.2(3)
C6 Re2 C18 153.1(4)
C5 Re2 C18 99.9(3)
C17 Re2 C18 35.4(3)
C21 Re2 C18 60.0(3)
C20 Re2 C18 59.8(3)
C4 Re2 C19 150.5(3)
C6 Re2 C19 117.8(3)
C5 Re2 C19 99.2(3)
C17 Re2 C19 59.8(3)
C21 Re2 C19 60.1(3)
C20 Re2 C19 35.8(3)
C18 Re2 C19 35.8(3)
O1 C1 Re1 176.9(6)
O2 C2 Re1 176.7(7)
O3 C3 Re1 176.8(8)
O4 C4 Re2 177.5(7)
O5 C5 Re2 177.2(9)
O6 C6 Re2 177.9(8)
C8 C7 C11 109.0(6)
C8 C7 Re1 73.2(4)
C11 C7 Re1 71.8(3)
C8 C7 H7 125.5
C11 C7 H7 125.5
Re1 C7 H7 121.2
C7 C8 C9 107.4(6)
C7 C8 Re1 71.1(4)
C9 C8 Re1 71.7(4)
C7 C8 H8 126.3
C9 C8 H8 126.3
Re1 C8 H8 122.6
C10 C9 C8 108.3(6)
C10 C9 Re1 72.0(4)
C8 C9 Re1 72.2(4)
C10 C9 H9 125.8
C8 C9 H9 125.8
Re1 C9 H9 121.6
C9 C10 C11 109.3(6)
C9 C10 Re1 72.9(4)
C11 C10 Re1 71.4(3)
C9 C10 H10 125.3
C11 C10 H10 125.3
Re1 C10 H10 122.0
C7 C11 C10 105.9(6)
C7 C11 C12 130.3(6)
C10 C11 C12 123.8(6)
C7 C11 Re1 71.8(3)
C10 C11 Re1 72.0(3)
C12 C11 Re1 120.7(4)
O7 C12 N1 121.5(7)
O7 C12 C11 121.7(6)
N1 C12 C11 116.9(5)
N1 C13 C14 112.2(6)
N1 C13 H13A 109.2
C14 C13 H13A 109.2
N1 C13 H13B 109.2
C14 C13 H13B 109.2
H13A C13 H13B 107.9
O8 C14 O9 124.0(8)
O8 C14 C13 124.4(9)
O9 C14 C13 111.6(8)
C16 C15 O9 116.0(12)
C16 C15 H15A 108.3
O9 C15 H15A 108.3
C16 C15 H15B 108.3
O9 C15 H15B 108.3
H15A C15 H15B 107.4
C15 C16 H16A 109.5
C15 C16 H16B 109.5
H16A C16 H16B 109.5
C15 C16 H16C 109.5
H16A C16 H16C 109.5
H16B C16 H16C 109.5
C18 C17 C21 108.2(7)
C18 C17 Re2 73.5(4)
C21 C17 Re2 71.9(4)
C18 C17 H17 125.9
C21 C17 H17 125.9
Re2 C17 H17 120.5
C17 C18 C19 108.9(7)
C17 C18 Re2 71.2(4)
C19 C18 Re2 72.6(4)
C17 C18 H18 125.5
C19 C18 H18 125.5
Re2 C18 H18 122.4
C20 C19 C18 107.8(7)
C20 C19 Re2 71.1(5)
C18 C19 Re2 71.6(5)
C20 C19 H19 126.1
C18 C19 H19 126.1
Re2 C19 H19 122.8
C19 C20 C21 108.0(7)
C19 C20 Re2 73.1(5)
C21 C20 Re2 71.5(4)
C19 C20 H20 126.0
C21 C20 H20 126.0
Re2 C20 H20 121.2
C20 C21 C17 107.0(6)
C20 C21 C22 129.6(6)
C17 C21 C22 123.4(6)
C20 C21 Re2 72.1(4)
C17 C21 Re2 71.3(4)
C22 C21 Re2 122.3(5)
O10 C22 N2 120.5(6)
O10 C22 C21 119.3(6)
N2 C22 C21 120.1(5)
N2 C23 C24 112.1(5)
N2 C23 H23A 109.2
C24 C23 H23A 109.2
N2 C23 H23B 109.2
C24 C23 H23B 109.2
H23A C23 H23B 107.9
O11 C24 O12 122.9(7)
O11 C24 C23 127.1(6)
O12 C24 C23 110.0(6)
O12 C25 C26 108.6(8)
O12 C25 H25A 110.0
C26 C25 H25A 110.0
O12 C25 H25B 110.0
C26 C25 H25B 110.0
H25A C25 H25B 108.4
C25 C26 H26A 109.5
C25 C26 H26B 109.5
H26A C26 H26B 109.5
C25 C26 H26C 109.5
H26A C26 H26C 109.5
H26B C26 H26C 109.5
C12 N1 C13 119.7(6)
C12 N1 H1 120.1
C13 N1 H1 120.1
C22 N2 C23 118.2(5)
C22 N2 H2 120.9
C23 N2 H2 120.9
C14 O9 C15 119.9(10)
C24 O12 C25 118.0(6)

loop_
_geom_bond_atom_site_label_1
_geom_bond_atom_site_label_2
_geom_bond_distance
Re1 C3 1.914(8)
Re1 C2 1.914(8)
Re1 C1 1.924(7)
Re1 C11 2.281(6)
Re1 C7 2.282(6)
Re1 C10 2.290(6)
Re1 C9 2.302(7)
Re1 C8 2.309(7)
Re2 C4 1.913(8)
Re2 C6 1.926(7)
Re2 C5 1.941(8)
Re2 C17 2.270(7)
Re2 C21 2.278(7)
Re2 C20 2.287(8)
Re2 C18 2.299(7)
Re2 C19 2.312(8)
C1 O1 1.131(8)
C2 O2 1.139(10)
C3 O3 1.146(10)
C4 O4 1.143(10)
C5 O5 1.115(10)
C6 O6 1.133(9)
C7 C8 1.409(10)
C7 C11 1.426(9)
C7 H7 0.9300
C8 C9 1.428(10)
C8 H8 0.9300
C9 C10 1.384(11)
C9 H9 0.9300
C10 C11 1.436(9)
C10 H10 0.9300
C11 C12 1.475(10)
C12 O7 1.227(7)
C12 N1 1.344(8)
C13 N1 1.437(10)
C13 C14 1.493(11)
C13 H13A 0.9700
C13 H13B 0.9700
C14 O8 1.208(11)
C14 O9 1.303(12)
C15 C16 1.350(15)
C15 O9 1.414(14)
C15 H15A 0.9700
C15 H15B 0.9700
C16 H16A 0.9600
C16 H16B 0.9600
C16 H16C 0.9600
C17 C18 1.389(12)
C17 C21 1.435(9)
C17 H17 0.9300
C18 C19 1.417(13)
C18 H18 0.9300
C19 C20 1.414(11)
C19 H19 0.9300
C20 C21 1.427(10)
C20 H20 0.9300
C21 C22 1.484(9)
C22 O10 1.244(7)
C22 N2 1.329(8)
C23 N2 1.451(8)
C23 C24 1.501(10)
C23 H23A 0.9700
C23 H23B 0.9700
C24 O11 1.191(9)
C24 O12 1.331(8)
C25 O12 1.450(10)
C25 C26 1.469(12)
C25 H25A 0.9700
C25 H25B 0.9700
C26 H26A 0.9600
C26 H26B 0.9600
C26 H26C 0.9600
N1 H1 0.8600
N2 H2 0.8600

loop_
_geom_torsion_atom_site_label_1
_geom_torsion_atom_site_label_2
_geom_torsion_atom_site_label_3
_geom_torsion_atom_site_label_4
_geom_torsion
C3 Re1 C1 O1 -100(13)
C2 Re1 C1 O1 170(13)
C11 Re1 C1 O1 1(13)
C7 Re1 C1 O1 34(13)
C10 Re1 C1 O1 -1(13)
C9 Re1 C1 O1 68(13)
C8 Re1 C1 O1 66(13)
C3 Re1 C2 O2 113(14)
C1 Re1 C2 O2 -161(14)
C11 Re1 C2 O2 -6(15)
C7 Re1 C2 O2 -64(14)
C10 Re1 C2 O2 14(14)
C9 Re1 C2 O2 -12(14)
C8 Re1 C2 O2 -48(14)
C2 Re1 C3 O3 179(100)
C1 Re1 C3 O3 89(13)
C11 Re1 C3 O3 -22(13)
C7 Re1 C3 O3 -5(13)
C10 Re1 C3 O3 -59(13)
C9 Re1 C3 O3 -84(13)
C8 Re1 C3 O3 -56(13)
C6 Re2 C4 O4 -125(18)
C5 Re2 C4 O4 147(18)
C17 Re2 C4 O4 18(18)
C21 Re2 C4 O4 -17(19)
C20 Re2 C4 O4 -26(19)
C18 Re2 C4 O4 46(19)
C19 Re2 C4 O4 37(19)
C4 Re2 C5 O5 -170(17)
C6 Re2 C5 O5 100(17)
C17 Re2 C5 O5 -76(17)
C21 Re2 C5 O5 -34(17)
C20 Re2 C5 O5 5(17)
C18 Re2 C5 O5 -54(17)
C19 Re2 C5 O5 -18(17)
C4 Re2 C6 O6 129(21)
C5 Re2 C6 O6 -140(21)
C17 Re2 C6 O6 34(21)
C21 Re2 C6 O6 23(21)
C20 Re2 C6 O6 -12(21)
C18 Re2 C6 O6 -32(21)
C19 Re2 C6 O6 -41(21)
C3 Re1 C7 C8 -147.8(5)
C2 Re1 C7 C8 27.2(6)
C1 Re1 C7 C8 122.4(4)
C11 Re1 C7 C8 -117.3(5)
C10 Re1 C7 C8 -78.4(4)
C9 Re1 C7 C8 -37.6(4)
C3 Re1 C7 C11 -30.5(6)
C2 Re1 C7 C11 144.5(4)
C1 Re1 C7 C11 -120.3(4)
C10 Re1 C7 C11 38.9(4)
C9 Re1 C7 C11 79.7(4)
C8 Re1 C7 C11 117.3(5)
C11 C7 C8 C9 -0.4(7)
Re1 C7 C8 C9 62.9(5)
C11 C7 C8 Re1 -63.3(4)
C3 Re1 C8 C7 76.4(9)
C2 Re1 C8 C7 -160.9(4)
C1 Re1 C8 C7 -65.3(4)
C11 Re1 C8 C7 37.4(4)
C10 Re1 C8 C7 79.9(4)
C9 Re1 C8 C7 116.5(6)
C3 Re1 C8 C9 -40.1(10)
C2 Re1 C8 C9 82.6(5)
C1 Re1 C8 C9 178.2(4)
C11 Re1 C8 C9 -79.1(4)
C7 Re1 C8 C9 -116.5(6)
C10 Re1 C8 C9 -36.6(4)
C7 C8 C9 C10 0.9(7)
Re1 C8 C9 C10 63.4(5)
C7 C8 C9 Re1 -62.5(4)
C3 Re1 C9 C10 45.2(5)
C2 Re1 C9 C10 139.9(4)
C1 Re1 C9 C10 -120.0(6)
C11 Re1 C9 C10 -37.3(4)
C7 Re1 C9 C10 -79.6(4)
C8 Re1 C9 C10 -116.8(6)
C3 Re1 C9 C8 162.0(5)
C2 Re1 C9 C8 -103.3(5)
C1 Re1 C9 C8 -3.2(8)
C11 Re1 C9 C8 79.5(4)
C7 Re1 C9 C8 37.2(4)
C10 Re1 C9 C8 116.8(6)
C8 C9 C10 C11 -1.0(7)
Re1 C9 C10 C11 62.5(4)
C8 C9 C10 Re1 -63.5(5)
C3 Re1 C10 C9 -143.8(5)
C2 Re1 C10 C9 -48.7(5)
C1 Re1 C10 C9 120.9(6)
C11 Re1 C10 C9 118.0(6)
C7 Re1 C10 C9 79.2(4)
C8 Re1 C10 C9 37.6(4)
C3 Re1 C10 C11 98.3(5)
C2 Re1 C10 C11 -166.7(4)
C1 Re1 C10 C11 2.9(8)
C7 Re1 C10 C11 -38.7(4)
C9 Re1 C10 C11 -118.0(6)
C8 Re1 C10 C11 -80.4(4)
C8 C7 C11 C10 -0.3(7)
Re1 C7 C11 C10 -64.4(4)
C8 C7 C11 C12 179.4(6)
Re1 C7 C11 C12 115.2(6)
C8 C7 C11 Re1 64.2(4)
C9 C10 C11 C7 0.8(7)
Re1 C10 C11 C7 64.3(4)
C9 C10 C11 C12 -178.8(5)
Re1 C10 C11 C12 -115.4(5)
C9 C10 C11 Re1 -63.5(5)
C3 Re1 C11 C7 158.1(4)
C2 Re1 C11 C7 -85.3(8)
C1 Re1 C11 C7 67.4(5)
C10 Re1 C11 C7 -114.2(6)
C9 Re1 C11 C7 -78.4(4)
C8 Re1 C11 C7 -36.7(4)
C3 Re1 C11 C10 -87.7(5)
C2 Re1 C11 C10 29.0(9)
C1 Re1 C11 C10 -178.4(4)
C7 Re1 C11 C10 114.2(6)
C9 Re1 C11 C10 35.8(4)
C8 Re1 C11 C10 77.6(4)
C3 Re1 C11 C12 31.5(5)
C2 Re1 C11 C12 148.2(7)
C1 Re1 C11 C12 -59.2(5)
C7 Re1 C11 C12 -126.6(6)
C10 Re1 C11 C12 119.2(6)
C9 Re1 C11 C12 155.0(5)
C8 Re1 C11 C12 -163.2(5)
C7 C11 C12 O7 -177.1(6)
C10 C11 C12 O7 2.4(9)
Re1 C11 C12 O7 -85.6(6)
C7 C11 C12 N1 2.6(9)
C10 C11 C12 N1 -177.9(6)
Re1 C11 C12 N1 94.1(6)
N1 C13 C14 O8 11.8(11)
N1 C13 C14 O9 -170.3(7)
C4 Re2 C17 C18 132.2(6)
C6 Re2 C17 C18 -134.1(6)
C5 Re2 C17 C18 39.4(7)
C21 Re2 C17 C18 -116.1(7)
C20 Re2 C17 C18 -78.3(5)
C19 Re2 C17 C18 -36.8(5)
C4 Re2 C17 C21 -111.6(5)
C6 Re2 C17 C21 -18.0(8)
C5 Re2 C17 C21 155.5(5)
C20 Re2 C17 C21 37.9(4)
C18 Re2 C17 C21 116.1(7)
C19 Re2 C17 C21 79.3(5)
C21 C17 C18 C19 -0.8(9)
Re2 C17 C18 C19 63.2(6)
C21 C17 C18 Re2 -64.0(5)
C4 Re2 C18 C17 -54.8(6)
C6 Re2 C18 C17 104.4(8)
C5 Re2 C18 C17 -150.2(5)
C21 Re2 C18 C17 38.4(4)
C20 Re2 C18 C17 80.7(5)
C19 Re2 C18 C17 117.8(7)
C4 Re2 C18 C19 -172.6(5)
C6 Re2 C18 C19 -13.4(9)
C5 Re2 C18 C19 92.0(5)
C17 Re2 C18 C19 -117.8(7)
C21 Re2 C18 C19 -79.4(5)
C20 Re2 C18 C19 -37.1(5)
C17 C18 C19 C20 0.0(10)
Re2 C18 C19 C20 62.3(6)
C17 C18 C19 Re2 -62.3(6)
C4 Re2 C19 C20 -103.4(8)
C6 Re2 C19 C20 56.2(5)
C5 Re2 C19 C20 148.7(5)
C17 Re2 C19 C20 -80.7(5)
C21 Re2 C19 C20 -37.9(4)
C18 Re2 C19 C20 -117.0(7)
C4 Re2 C19 C18 13.7(9)
C6 Re2 C19 C18 173.2(5)
C5 Re2 C19 C18 -94.3(5)
C17 Re2 C19 C18 36.4(5)
C21 Re2 C19 C18 79.1(5)
C20 Re2 C19 C18 117.0(7)
C18 C19 C20 C21 0.8(9)
Re2 C19 C20 C21 63.4(5)
C18 C19 C20 Re2 -62.6(6)
C4 Re2 C20 C19 131.0(5)
C6 Re2 C20 C19 -132.4(5)
C5 Re2 C20 C19 -41.0(6)
C17 Re2 C20 C19 78.0(5)
C21 Re2 C20 C19 116.2(6)
C18 Re2 C20 C19 37.1(5)
C4 Re2 C20 C21 14.8(7)
C6 Re2 C20 C21 111.3(4)
C5 Re2 C20 C21 -157.2(4)
C17 Re2 C20 C21 -38.2(4)
C18 Re2 C20 C21 -79.2(4)
C19 Re2 C20 C21 -116.2(6)
C19 C20 C21 C17 -1.2(9)
Re2 C20 C21 C17 63.2(5)
C19 C20 C21 C22 178.1(7)
Re2 C20 C21 C22 -117.5(7)
C19 C20 C21 Re2 -64.4(6)
C18 C17 C21 C20 1.3(8)
Re2 C17 C21 C20 -63.7(5)
C18 C17 C21 C22 -178.1(7)
Re2 C17 C21 C22 116.9(7)
C18 C17 C21 Re2 65.0(6)
C4 Re2 C21 C20 -170.4(4)
C6 Re2 C21 C20 -75.6(5)
C5 Re2 C21 C20 55.3(9)
C17 Re2 C21 C20 115.7(6)
C18 Re2 C21 C20 78.8(5)
C19 Re2 C21 C20 37.3(4)
C4 Re2 C21 C17 73.9(5)
C6 Re2 C21 C17 168.7(5)
C5 Re2 C21 C17 -60.4(10)
C20 Re2 C21 C17 -115.7(6)
C18 Re2 C21 C17 -36.9(5)
C19 Re2 C21 C17 -78.5(5)
C4 Re2 C21 C22 -44.4(5)
C6 Re2 C21 C22 50.4(6)
C5 Re2 C21 C22 -178.7(8)
C17 Re2 C21 C22 -118.3(7)
C20 Re2 C21 C22 126.0(7)
C18 Re2 C21 C22 -155.2(6)
C19 Re2 C21 C22 163.3(6)
C20 C21 C22 O10 178.6(7)
C17 C21 C22 O10 -2.1(11)
Re2 C21 C22 O10 85.7(7)
C20 C21 C22 N2 -1.5(12)
C17 C21 C22 N2 177.8(7)
Re2 C21 C22 N2 -94.4(7)
N2 C23 C24 O11 -5.7(11)
N2 C23 C24 O12 176.2(6)
O7 C12 N1 C13 12.7(9)
C11 C12 N1 C13 -167.0(6)
C14 C13 N1 C12 73.2(8)
O10 C22 N2 C23 -6.0(10)
C21 C22 N2 C23 174.1(6)
C24 C23 N2 C22 163.2(6)
O8 C14 O9 C15 -5.2(15)
C13 C14 O9 C15 176.9(10)
C16 C15 O9 C14 121(2)
O11 C24 O12 C25 1.4(12)
C23 C24 O12 C25 179.6(6)
C26 C25 O12 C24 -169.7(10)
